data_4103967
loop_
_publ_author_name
'Soo Hyuk Choi'
'Ilia A. Guzei'
'Lara C. Spencer'
'Samuel H. Gellman'

_publ_contact_author_address
;
Department of Chemistry
University of Wisconsin-Madison
1101 University Ave
Madison, WI  53706
USA
;
_publ_contact_author_email iguzei@chem.wisc.edu
_publ_contact_author_fax 608-262-0381
_publ_contact_author_name
;
Guzei, Ilia A. 
;
_publ_contact_author_phone 608-263-4694
_publ_section_title
;
 Crystallographic Characterization of Helical Secondary Structures in 2:1
 and 1:2 \a/\b-Peptides
;
_journal_name_full 'Journal of the American Chemical Society'
_journal_page_first 2917
_journal_page_last 2924
_journal_paper_doi 10.1021/ja808168y
_journal_volume 131
_journal_year 2009
_chemical_absolute_configuration ad
_chemical_formula_moiety 'C65.19 H97.19 Br Cl6.57 N10 O13'
_chemical_formula_sum 'C65.19 H97.19 Br Cl6.57 N10 O13'
_chemical_formula_weight 1541.82
_chemical_name_systematic
; 
 ? 
;
_space_group_IT_number 4
_symmetry_cell_setting monoclinic
_symmetry_Int_Tables_number 4
_symmetry_space_group_name_Hall 'P 2yb'
_symmetry_space_group_name_H-M 'P 1 21 1'
_atom_sites_solution_hydrogens geom
_atom_sites_solution_primary direct
_atom_sites_solution_secondary difmap
_audit_creation_method
;
manual editing of the CIF file 
created by SHELXTL Ver. 6.10
and processed with modiCIfer-09152005. 
;
_cell_angle_alpha 90.00
_cell_angle_beta 92.079(2)
_cell_angle_gamma 90.00
_cell_formula_units_Z 2
_cell_length_a 11.2597(16)
_cell_length_b 18.861(3)
_cell_length_c 18.883(3)
_cell_measurement_reflns_used 6958
_cell_measurement_temperature 100(2)
_cell_measurement_theta_max 25.03
_cell_measurement_theta_min 1.08
_cell_volume 4007.5(11)
_computing_cell_refinement 'SAINT Ver. 6.22  (Bruker-AXS, 2003)'
_computing_data_collection 'SMART Ver. 5.622 (Bruker-AXS, 2003)'
_computing_data_reduction 'SAINT Ver. 6.22'
_computing_molecular_graphics 'SHELXTL Ver. 6.10'
_computing_publication_material 'SHELXTL Ver. 6.10'
_computing_structure_refinement 'SHELXTL Ver. 6.10'
_computing_structure_solution 'SHELXTL Ver. 6.10 (Bruker-AXS, 2003)'
_diffrn_ambient_temperature 100(2)
_diffrn_measured_fraction_theta_full 0.997
_diffrn_measured_fraction_theta_max 0.997
_diffrn_measurement_device_type 'Bruker CCD-1000 area detector'
_diffrn_measurement_method '0.30\% \w scans'
_diffrn_radiation_monochromator graphite
_diffrn_radiation_source 'fine-focus sealed tube'
_diffrn_radiation_type Mo-K\a
_diffrn_radiation_wavelength 0.71073
_diffrn_reflns_av_R_equivalents 0.0263
_diffrn_reflns_av_sigmaI/netI 0.0290
_diffrn_reflns_limit_h_max 13
_diffrn_reflns_limit_h_min -13
_diffrn_reflns_limit_k_max 22
_diffrn_reflns_limit_k_min -22
_diffrn_reflns_limit_l_max 22
_diffrn_reflns_limit_l_min -22
_diffrn_reflns_number 39989
_diffrn_reflns_theta_full 25.03
_diffrn_reflns_theta_max 25.03
_diffrn_reflns_theta_min 1.08
_diffrn_standards_number 0
_exptl_absorpt_coefficient_mu 0.793
_exptl_absorpt_correction_T_max 0.7969
_exptl_absorpt_correction_T_min 0.7689
_exptl_absorpt_correction_type multi-scan
_exptl_absorpt_process_details
;
SADABS  (Bruker-AXS, 2003)
;
_exptl_crystal_colour colorless
_exptl_crystal_density_diffrn 1.278
_exptl_crystal_density_method 'not measured'
_exptl_crystal_description block
_exptl_crystal_F_000 1618
_exptl_crystal_size_max 0.35
_exptl_crystal_size_mid 0.35
_exptl_crystal_size_min 0.30
_refine_diff_density_max 1.694
_refine_diff_density_min -1.093
_refine_diff_density_rms 0.106
_refine_ls_abs_structure_details 'Flack H D (1983), Acta Cryst. A39, 876-881'
_refine_ls_abs_structure_Flack 0.047(10)
_refine_ls_extinction_method none
_refine_ls_goodness_of_fit_ref 1.124
_refine_ls_hydrogen_treatment constr
_refine_ls_matrix_type full
_refine_ls_number_parameters 887
_refine_ls_number_reflns 14043
_refine_ls_number_restraints 31
_refine_ls_restrained_S_all 1.125
_refine_ls_R_factor_all 0.0799
_refine_ls_R_factor_gt 0.0760
_refine_ls_shift/su_max 0.000
_refine_ls_shift/su_mean 0.000
_refine_ls_structure_factor_coef Fsqd
_refine_ls_weighting_details 'calc w=1/[\s^2^(Fo^2^)+(0.1303P)^2^+7.4891P] where P=(Fo^2^+2Fc^2^)/3'
_refine_ls_weighting_scheme calc
_refine_ls_wR_factor_gt 0.2117
_refine_ls_wR_factor_ref 0.2173
_reflns_number_gt 13287
_reflns_number_total 14043
_reflns_threshold_expression I>2\s(I)
_cod_data_source_file ja808168y_si_010.cif
_cod_data_source_block gellman56
_cod_original_cell_volume 4007.5(10)
_cod_original_sg_symbol_Hall 'P 2yb       '
_cod_original_sg_symbol_H-M 'P 1 21 1 '
_cod_database_code 4103967

loop_
_symmetry_equiv_pos_as_xyz
'x, y, z'
'-x, y+1/2, -z'

loop_
_atom_site_label
_atom_site_type_symbol
_atom_site_fract_x
_atom_site_fract_y
_atom_site_fract_z
_atom_site_U_iso_or_equiv
_atom_site_adp_type
_atom_site_occupancy
_atom_site_symmetry_multiplicity
_atom_site_calc_flag
_atom_site_refinement_flags
_atom_site_disorder_assembly
_atom_site_disorder_group
Br1 Br -0.08167(5) 0.18839(8) -0.13748(3) 0.03809(17) Uani 1 1 d . . .
O1 O 0.3358(3) 0.4739(2) 1.0309(2) 0.0307(8) Uani 1 1 d . . .
O2 O 0.2310(3) 0.4954(2) 0.92852(19) 0.0312(9) Uani 1 1 d . . .
O3 O 0.2690(3) 0.6243(2) 0.79987(19) 0.0310(9) Uani 1 1 d . . .
O4 O 0.2584(4) 0.4344(3) 0.6703(2) 0.0391(10) Uani 1 1 d . . .
O5 O -0.0356(4) 0.5467(3) 0.6311(2) 0.0391(10) Uani 1 1 d . . .
O6 O 0.1408(4) 0.6106(3) 0.4814(2) 0.0463(12) Uani 1 1 d . . .
O7 O -0.0329(5) 0.4069(3) 0.4060(2) 0.0506(13) Uani 1 1 d . . .
O8 O -0.2091(4) 0.5845(3) 0.3269(2) 0.0408(10) Uani 1 1 d . . .
O9 O -0.0389(3) 0.5505(2) 0.18042(18) 0.0270(8) Uani 1 1 d . . .
O10 O -0.3768(4) 0.3846(3) 0.1663(3) 0.0479(12) Uani 1 1 d . . .
O11 O -0.4246(4) 0.6163(2) 0.0580(2) 0.0394(10) Uani 1 1 d . B .
O12 O -0.3359(4) 0.5355(2) -0.0829(2) 0.0355(9) Uani 1 1 d . . .
O13 O -0.3131(3) 0.4802(2) 0.0224(2) 0.0306(8) Uani 1 1 d . . .
N1 N 0.3687(4) 0.5726(3) 0.9722(2) 0.0293(10) Uani 1 1 d . . .
H1 H 0.4309 0.5778 1.0013 0.035 Uiso 1 1 calc R . .
N2 N 0.4342(4) 0.5612(3) 0.8319(2) 0.0300(10) Uani 1 1 d . . .
H2 H 0.4895 0.5551 0.8655 0.036 Uiso 1 1 calc R . .
N3 N 0.1953(4) 0.4519(3) 0.7816(3) 0.0348(11) Uani 1 1 d . . .
H3 H 0.2169 0.4577 0.8265 0.042 Uiso 1 1 calc R . .
N4 N 0.1368(4) 0.5959(3) 0.6719(2) 0.0317(10) Uani 1 1 d . . .
H4 H 0.1900 0.5963 0.7072 0.038 Uiso 1 1 calc R . .
N5 N 0.1955(5) 0.5186(3) 0.5528(2) 0.0418(13) Uani 1 1 d . . .
H5 H 0.2141 0.5058 0.5966 0.050 Uiso 1 1 calc R . .
N6 N -0.0838(5) 0.4697(3) 0.5034(3) 0.0432(14) Uani 1 1 d . . .
H6 H -0.0645 0.4784 0.5481 0.052 Uiso 1 1 calc R . .
N7 N -0.0181(4) 0.5795(3) 0.3672(2) 0.0316(10) Uani 1 1 d . . .
H7 H 0.0314 0.5737 0.4039 0.038 Uiso 1 1 calc R . .
N8 N -0.0442(4) 0.4672(3) 0.2672(2) 0.0246(9) Uani 1 1 d . . .
H8 H -0.0371 0.4597 0.3132 0.030 Uiso 1 1 calc R . .
N9 N -0.3149(4) 0.4812(3) 0.2257(3) 0.0354(11) Uani 1 1 d . B .
H9 H -0.2606 0.4985 0.2556 0.042 Uiso 1 1 calc R . .
N10 N -0.2311(4) 0.5969(3) 0.0824(3) 0.0330(11) Uani 1 1 d . B .
H10 H -0.1725 0.5964 0.1145 0.040 Uiso 1 1 calc R . .
C1 C 0.3284(6) 0.3846(5) 1.1164(4) 0.061(2) Uani 1 1 d . . .
H1A H 0.4134 0.3755 1.1116 0.092 Uiso 1 1 calc R . .
H1B H 0.2895 0.3414 1.1328 0.092 Uiso 1 1 calc R . .
H1C H 0.3177 0.4227 1.1508 0.092 Uiso 1 1 calc R . .
C2 C 0.1391(5) 0.4197(5) 1.0508(4) 0.0466(17) Uani 1 1 d . . .
H2A H 0.1268 0.4612 1.0810 0.070 Uiso 1 1 calc R . .
H2B H 0.1021 0.3780 1.0718 0.070 Uiso 1 1 calc R . .
H2C H 0.1031 0.4284 1.0036 0.070 Uiso 1 1 calc R . .
C3 C 0.2980(7) 0.3531(4) 0.9881(5) 0.0535(19) Uani 1 1 d . . .
H3A H 0.2634 0.3695 0.9426 0.080 Uiso 1 1 calc R . .
H3B H 0.2629 0.3074 1.0004 0.080 Uiso 1 1 calc R . .
H3C H 0.3841 0.3477 0.9843 0.080 Uiso 1 1 calc R . .
C4 C 0.2731(5) 0.4065(4) 1.0447(3) 0.0382(14) Uani 1 1 d . . .
C5 C 0.3062(5) 0.5129(3) 0.9740(3) 0.0247(11) Uani 1 1 d . . .
C6 C 0.4260(6) 0.6905(4) 0.9322(3) 0.0422(14) Uani 1 1 d . . .
H6A H 0.4175 0.7122 0.9789 0.063 Uiso 1 1 calc R . .
H6B H 0.4121 0.7264 0.8953 0.063 Uiso 1 1 calc R . .
H6C H 0.5065 0.6714 0.9289 0.063 Uiso 1 1 calc R . .
C7 C 0.2110(6) 0.6569(4) 0.9357(3) 0.0393(14) Uani 1 1 d . . .
H7A H 0.1548 0.6175 0.9301 0.059 Uiso 1 1 calc R . .
H7B H 0.1893 0.6944 0.9018 0.059 Uiso 1 1 calc R . .
H7C H 0.2083 0.6756 0.9841 0.059 Uiso 1 1 calc R . .
C8 C 0.3358(5) 0.6308(3) 0.9222(3) 0.0298(12) Uani 1 1 d . . .
C9 C 0.3422(5) 0.6032(3) 0.8456(3) 0.0295(12) Uani 1 1 d . . .
C10 C 0.4476(5) 0.5255(4) 0.7655(3) 0.0355(14) Uani 1 1 d . . .
H10A H 0.3990 0.5516 0.7287 0.043 Uiso 1 1 calc R . .
C11 C 0.5774(5) 0.5232(5) 0.7409(3) 0.0485(18) Uani 1 1 d . . .
H11A H 0.6001 0.5685 0.7187 0.058 Uiso 1 1 calc R . .
H11B H 0.6339 0.5127 0.7810 0.058 Uiso 1 1 calc R . .
C12 C 0.5731(6) 0.4629(6) 0.6872(3) 0.059(2) Uani 1 1 d . . .
H12A H 0.6539 0.4444 0.6794 0.071 Uiso 1 1 calc R . .
H12B H 0.5375 0.4791 0.6413 0.071 Uiso 1 1 calc R . .
C13 C 0.4957(6) 0.4064(5) 0.7205(4) 0.0507(18) Uani 1 1 d . . .
H13A H 0.5447 0.3743 0.7510 0.061 Uiso 1 1 calc R . .
H13B H 0.4538 0.3778 0.6833 0.061 Uiso 1 1 calc R . .
C14 C 0.4062(5) 0.4474(4) 0.7646(3) 0.0360(14) Uani 1 1 d . . .
H14 H 0.4098 0.4287 0.8142 0.043 Uiso 1 1 calc R . .
C15 C 0.2805(6) 0.4418(3) 0.7353(3) 0.0348(13) Uani 1 1 d . . .
C16 C 0.0688(5) 0.4539(4) 0.7625(3) 0.0305(12) Uani 1 1 d . . .
H16 H 0.0546 0.4279 0.7168 0.037 Uiso 1 1 calc R . .
C17 C -0.0071(5) 0.4212(4) 0.8184(3) 0.0396(14) Uani 1 1 d . . .
H17A H 0.0167 0.4386 0.8663 0.048 Uiso 1 1 calc R . .
H17B H -0.0020 0.3688 0.8177 0.048 Uiso 1 1 calc R . .
C18 C -0.1323(6) 0.4466(4) 0.7963(4) 0.0459(16) Uani 1 1 d . . .
H18A H -0.1862 0.4441 0.8365 0.055 Uiso 1 1 calc R . .
H18B H -0.1661 0.4178 0.7566 0.055 Uiso 1 1 calc R . .
C19 C -0.1131(5) 0.5243(4) 0.7731(3) 0.0409(15) Uani 1 1 d . . .
H19A H -0.1313 0.5573 0.8121 0.049 Uiso 1 1 calc R . .
H19B H -0.1652 0.5359 0.7314 0.049 Uiso 1 1 calc R . .
C20 C 0.0195(5) 0.5303(3) 0.7544(3) 0.0289(12) Uani 1 1 d . . .
H20 H 0.0614 0.5616 0.7899 0.035 Uiso 1 1 calc R . .
C21 C 0.0360(5) 0.5606(3) 0.6799(3) 0.0325(12) Uani 1 1 d . . .
C22 C 0.0756(7) 0.6940(5) 0.5947(3) 0.0548(18) Uani 1 1 d . . .
H22A H -0.0036 0.6741 0.5845 0.082 Uiso 1 1 calc R . .
H22B H 0.0989 0.7233 0.5547 0.082 Uiso 1 1 calc R . .
H22C H 0.0740 0.7232 0.6376 0.082 Uiso 1 1 calc R . .
C23 C 0.2920(6) 0.6624(4) 0.6155(3) 0.0408(15) Uani 1 1 d . . .
H23A H 0.2978 0.6934 0.6571 0.061 Uiso 1 1 calc R . .
H23B H 0.3133 0.6891 0.5733 0.061 Uiso 1 1 calc R . .
H23C H 0.3466 0.6223 0.6223 0.061 Uiso 1 1 calc R . .
C24 C 0.1638(6) 0.6346(4) 0.6058(3) 0.0367(14) Uani 1 1 d . . .
C25 C 0.1630(5) 0.5857(4) 0.5416(3) 0.0351(13) Uani 1 1 d . . .
C26 C 0.2026(6) 0.4648(4) 0.4971(3) 0.0486(18) Uani 1 1 d . . .
H26 H 0.1910 0.4880 0.4498 0.058 Uiso 1 1 calc R . .
C27 C 0.3202(9) 0.4229(7) 0.4987(5) 0.089(4) Uani 1 1 d . . .
H27A H 0.3647 0.4338 0.4558 0.107 Uiso 1 1 calc R . .
H27B H 0.3698 0.4371 0.5407 0.107 Uiso 1 1 calc R . .
C28 C 0.2958(11) 0.3461(8) 0.5017(8) 0.108(5) Uani 1 1 d . . .
H28A H 0.3112 0.3276 0.5502 0.129 Uiso 1 1 calc R . .
H28B H 0.3461 0.3199 0.4686 0.129 Uiso 1 1 calc R . .
C29 C 0.1619(9) 0.3387(5) 0.4793(4) 0.064(2) Uani 1 1 d . . .
H29A H 0.1516 0.3345 0.4272 0.077 Uiso 1 1 calc R . .
H29B H 0.1269 0.2963 0.5015 0.077 Uiso 1 1 calc R . .
C30 C 0.1034(7) 0.4064(4) 0.5056(4) 0.0450(16) Uani 1 1 d . . .
H30 H 0.0875 0.4009 0.5571 0.054 Uiso 1 1 calc R . .
C31 C -0.0099(7) 0.4269(4) 0.4668(3) 0.0449(16) Uani 1 1 d . . .
C32 C -0.1910(6) 0.5015(5) 0.4743(3) 0.0485(17) Uani 1 1 d . . .
H32 H -0.2183 0.4744 0.4312 0.058 Uiso 1 1 calc R . .
C33 C -0.2930(7) 0.5043(6) 0.5268(5) 0.072(3) Uani 1 1 d . . .
H33A H -0.2644 0.5208 0.5742 0.087 Uiso 1 1 calc R . .
H33B H -0.3316 0.4574 0.5315 0.087 Uiso 1 1 calc R . .
C34 C -0.3792(8) 0.5594(7) 0.4902(6) 0.089(3) Uani 1 1 d . . .
H34A H -0.4232 0.5386 0.4489 0.106 Uiso 1 1 calc R . .
H34B H -0.4364 0.5788 0.5239 0.106 Uiso 1 1 calc R . .
C35 C -0.2890(7) 0.6170(6) 0.4672(4) 0.064(2) Uani 1 1 d . . .
H35A H -0.3191 0.6412 0.4236 0.077 Uiso 1 1 calc R . .
H35B H -0.2774 0.6530 0.5050 0.077 Uiso 1 1 calc R . .
C36 C -0.1721(6) 0.5799(4) 0.4536(3) 0.0426(16) Uani 1 1 d . . .
H36 H -0.1076 0.6009 0.4848 0.051 Uiso 1 1 calc R . .
C37 C -0.1360(6) 0.5825(3) 0.3770(3) 0.0360(13) Uani 1 1 d . . .
C38 C 0.0281(5) 0.5859(3) 0.2963(3) 0.0313(12) Uani 1 1 d . . .
H38 H 0.0112 0.6348 0.2782 0.038 Uiso 1 1 calc R . .
C39 C 0.1631(5) 0.5752(4) 0.3015(3) 0.0425(16) Uani 1 1 d . . .
H39A H 0.1984 0.6089 0.3356 0.064 Uiso 1 1 calc R . .
H39B H 0.1963 0.5830 0.2548 0.064 Uiso 1 1 calc R . .
H39C H 0.1809 0.5267 0.3172 0.064 Uiso 1 1 calc R . .
C40 C -0.0242(4) 0.5325(3) 0.2432(3) 0.0259(11) Uani 1 1 d . . .
C41 C -0.0770(5) 0.4075(3) 0.2215(3) 0.0257(11) Uani 1 1 d . . .
H41 H -0.0797 0.4234 0.1709 0.031 Uiso 1 1 calc R . .
C42 C 0.0082(5) 0.3452(3) 0.2305(3) 0.0335(13) Uani 1 1 d . . .
H42A H 0.0284 0.3364 0.2812 0.040 Uiso 1 1 calc R . .
H42B H 0.0824 0.3538 0.2052 0.040 Uiso 1 1 calc R . .
C43 C -0.0622(6) 0.2828(4) 0.1974(4) 0.0454(16) Uani 1 1 d . . .
H43A H -0.0534 0.2813 0.1454 0.054 Uiso 1 1 calc R . .
H43B H -0.0344 0.2371 0.2179 0.054 Uiso 1 1 calc R . .
C44 C -0.1897(6) 0.2969(4) 0.2152(5) 0.0504(17) Uani 1 1 d . . .
H44A H -0.2140 0.2648 0.2535 0.060 Uiso 1 1 calc R . .
H44B H -0.2428 0.2887 0.1730 0.060 Uiso 1 1 calc R . .
C45 C -0.1985(5) 0.3754(3) 0.2396(3) 0.0312(12) Uani 1 1 d . . .
H45 H -0.2049 0.3759 0.2923 0.037 Uiso 1 1 calc R . .
C46 C -0.3058(5) 0.4151(3) 0.2068(3) 0.0314(12) Uani 1 1 d . . .
C47 C -0.4096(5) 0.5281(4) 0.2001(3) 0.0437(16) Uani 1 1 d D . .
H47 H -0.4494 0.5063 0.1572 0.052 Uiso 0.6(5) 1 calc PR A 1
H47A H -0.4443 0.5065 0.1556 0.052 Uiso 0.4(5) 1 calc PR A 2
C48 C -0.5066(11) 0.5499(7) 0.2527(6) 0.050(3) Uani 0.621(11) 1 d PD B 1
H48A H -0.5686 0.5128 0.2553 0.060 Uiso 0.621(11) 1 calc PR B 1
H48B H -0.4712 0.5579 0.3008 0.060 Uiso 0.621(11) 1 calc PR B 1
C49 C -0.5581(9) 0.6182(5) 0.2218(6) 0.057(3) Uani 0.621(11) 1 d PD B 1
H49A H -0.6098 0.6081 0.1795 0.068 Uiso 0.621(11) 1 calc PR B 1
H49B H -0.6057 0.6431 0.2572 0.068 Uiso 0.621(11) 1 calc PR B 1
C50 C -0.4523(10) 0.6631(5) 0.2019(8) 0.050(3) Uani 0.621(11) 1 d PD B 1
H50A H -0.4199 0.6911 0.2425 0.060 Uiso 0.621(11) 1 calc PR B 1
H50B H -0.4717 0.6950 0.1615 0.060 Uiso 0.621(11) 1 calc PR B 1
C48A C -0.5062(18) 0.5226(10) 0.2569(11) 0.050(3) Uani 0.379(11) 1 d PD B 2
H48C H -0.5817 0.5026 0.2373 0.060 Uiso 0.379(11) 1 calc PR B 2
H48D H -0.4785 0.4948 0.2989 0.060 Uiso 0.379(11) 1 calc PR B 2
C49A C -0.5162(16) 0.6013(9) 0.2732(9) 0.057(3) Uani 0.379(11) 1 d PD B 2
H49C H -0.4618 0.6145 0.3134 0.068 Uiso 0.379(11) 1 calc PR B 2
H49D H -0.5985 0.6136 0.2854 0.068 Uiso 0.379(11) 1 calc PR B 2
C50A C -0.4819(16) 0.6392(11) 0.2059(11) 0.050(3) Uani 0.379(11) 1 d PD B 2
H50C H -0.4669 0.6901 0.2155 0.060 Uiso 0.379(11) 1 calc PR B 2
H50D H -0.5463 0.6351 0.1690 0.060 Uiso 0.379(11) 1 calc PR B 2
C51 C -0.3668(6) 0.6022(4) 0.1811(4) 0.0459(17) Uani 1 1 d D B .
H51 H -0.2894 0.6103 0.2075 0.055 Uiso 0.6(5) 1 calc PR A 1
H51A H -0.2956 0.6166 0.2109 0.055 Uiso 0.4(5) 1 calc PR A 2
C52 C -0.3435(6) 0.6075(3) 0.1027(3) 0.0348(14) Uani 1 1 d . . .
C53 C -0.2093(7) 0.6558(4) -0.0324(4) 0.0442(15) Uani 1 1 d . B .
H53A H -0.2810 0.6823 -0.0210 0.066 Uiso 1 1 calc R . .
H53B H -0.2104 0.6457 -0.0833 0.066 Uiso 1 1 calc R . .
H53C H -0.1389 0.6841 -0.0193 0.066 Uiso 1 1 calc R . .
C54 C -0.0821(5) 0.5524(3) 0.0055(3) 0.0334(12) Uani 1 1 d . B .
H54A H -0.0220 0.5856 0.0243 0.050 Uiso 1 1 calc R . .
H54B H -0.0657 0.5411 -0.0439 0.050 Uiso 1 1 calc R . .
H54C H -0.0797 0.5088 0.0337 0.050 Uiso 1 1 calc R . .
C55 C -0.2057(5) 0.5862(3) 0.0089(3) 0.0290(11) Uani 1 1 d . . .
C56 C -0.2942(5) 0.5337(3) -0.0235(3) 0.0297(12) Uani 1 1 d . B .
C57 C -0.3844(5) 0.4210(3) -0.0031(3) 0.0313(12) Uani 1 1 d . . .
H57A H -0.4465 0.4382 -0.0374 0.038 Uiso 1 1 calc R . .
H57B H -0.4244 0.3987 0.0370 0.038 Uiso 1 1 calc R . .
C58 C -0.3085(5) 0.3675(3) -0.0381(3) 0.0259(11) Uani 1 1 d . . .
C59 C -0.1928(5) 0.3555(3) -0.0140(3) 0.0299(12) Uani 1 1 d . . .
H59 H -0.1602 0.3836 0.0237 0.036 Uiso 1 1 calc R . .
C60 C -0.1227(5) 0.3028(3) -0.0441(3) 0.0319(12) Uani 1 1 d . . .
H60 H -0.0436 0.2944 -0.0268 0.038 Uiso 1 1 calc R . .
C61 C -0.1715(5) 0.2637(3) -0.0993(3) 0.0298(12) Uani 1 1 d . . .
C62 C -0.2864(5) 0.2752(3) -0.1261(3) 0.0299(12) Uani 1 1 d . . .
H62 H -0.3177 0.2480 -0.1648 0.036 Uiso 1 1 calc R . .
C63 C -0.3542(5) 0.3270(3) -0.0953(3) 0.0290(11) Uani 1 1 d . . .
H63 H -0.4330 0.3354 -0.1131 0.035 Uiso 1 1 calc R . .
C64 C 0.4576(7) 0.3190(4) 0.2859(4) 0.073(3) Uani 1 1 d D . .
H64 H 0.4847 0.3478 0.2451 0.088 Uiso 1 1 calc R . .
Cl1 Cl 0.55302(19) 0.33665(17) 0.35726(12) 0.0767(7) Uani 1 1 d D . .
Cl2 Cl 0.3116(2) 0.3458(3) 0.30300(14) 0.1148(14) Uani 1 1 d D . .
Cl3 Cl 0.4606(4) 0.2301(2) 0.2603(2) 0.1224(12) Uani 1 1 d D . .
C65 C 0.2041(7) 0.2423(5) 0.7202(5) 0.114(12) Uani 0.46 1 d PD . .
H65 H 0.1971 0.1896 0.7232 0.137 Uiso 0.46 1 calc PR . .
Cl4 Cl 0.2285(4) 0.2730(3) 0.8053(3) 0.0803(9) Uani 0.46 1 d PD . .
Cl5 Cl 0.0695(4) 0.2739(3) 0.6821(3) 0.0803(9) Uani 0.46 1 d PD . .
Cl6 Cl 0.3211(4) 0.2603(3) 0.6648(3) 0.0803(9) Uani 0.46 1 d PD . .
C66 C 0.7276(7) 0.2483(4) 0.5897(4) 0.071(4) Uani 0.73 1 d PD . .
H66 H 0.7738 0.2058 0.5751 0.086 Uiso 0.73 1 calc PR . .
Cl7 Cl 0.5789(4) 0.2308(3) 0.5736(2) 0.1099(9) Uani 0.73 1 d PD . .
Cl8 Cl 0.7575(4) 0.2626(3) 0.6807(2) 0.1099(9) Uani 0.73 1 d PD . .
Cl9 Cl 0.7756(5) 0.3209(2) 0.5412(2) 0.1099(9) Uani 0.73 1 d PD . .

loop_
_atom_site_aniso_label
_atom_site_aniso_U_11
_atom_site_aniso_U_22
_atom_site_aniso_U_33
_atom_site_aniso_U_23
_atom_site_aniso_U_13
_atom_site_aniso_U_12
Br1 0.0441(3) 0.0406(3) 0.0298(3) -0.0053(3) 0.0036(2) 0.0139(3)
O1 0.0234(18) 0.042(2) 0.0262(19) 0.0127(17) -0.0003(15) 0.0079(16)
O2 0.031(2) 0.044(2) 0.0190(18) -0.0020(16) -0.0009(15) 0.0036(17)
O3 0.031(2) 0.043(2) 0.0188(18) 0.0012(16) -0.0112(15) 0.0017(17)
O4 0.031(2) 0.066(3) 0.021(2) -0.0133(19) 0.0032(16) 0.0005(19)
O5 0.027(2) 0.069(3) 0.0211(19) -0.0045(19) -0.0112(16) -0.008(2)
O6 0.051(3) 0.072(3) 0.0159(19) 0.0020(19) -0.0069(18) -0.027(2)
O7 0.092(4) 0.041(2) 0.018(2) -0.0014(17) -0.010(2) -0.029(2)
O8 0.034(2) 0.057(3) 0.031(2) -0.0021(19) -0.0038(18) 0.001(2)
O9 0.0254(18) 0.037(2) 0.0187(18) 0.0050(15) -0.0041(14) -0.0057(15)
O10 0.030(2) 0.057(3) 0.054(3) -0.002(2) -0.024(2) -0.006(2)
O11 0.040(2) 0.041(2) 0.036(2) -0.0056(18) -0.0096(19) 0.0167(19)
O12 0.034(2) 0.043(2) 0.029(2) -0.0055(17) -0.0055(17) 0.0054(18)
O13 0.0273(19) 0.034(2) 0.030(2) -0.0034(16) -0.0045(15) 0.0030(16)
N1 0.039(3) 0.035(3) 0.014(2) -0.0012(18) -0.0080(18) 0.008(2)
N2 0.020(2) 0.053(3) 0.017(2) 0.002(2) -0.0069(16) -0.002(2)
N3 0.026(2) 0.056(3) 0.023(2) -0.005(2) 0.0034(18) 0.001(2)
N4 0.033(3) 0.044(3) 0.018(2) -0.0029(19) -0.0045(18) -0.005(2)
N5 0.044(3) 0.069(4) 0.013(2) -0.012(2) -0.001(2) -0.022(3)
N6 0.044(3) 0.065(4) 0.020(2) 0.000(2) -0.006(2) -0.026(3)
N7 0.029(2) 0.049(3) 0.016(2) 0.0017(19) -0.0076(17) -0.010(2)
N8 0.022(2) 0.038(3) 0.0132(19) 0.0010(18) -0.0093(16) -0.0051(18)
N9 0.025(2) 0.048(3) 0.032(3) 0.004(2) -0.0029(19) 0.004(2)
N10 0.032(3) 0.037(3) 0.029(2) -0.009(2) -0.0122(19) 0.010(2)
C1 0.024(3) 0.094(6) 0.065(5) 0.054(5) -0.004(3) 0.001(3)
C2 0.019(3) 0.082(5) 0.038(3) 0.017(3) -0.003(2) 0.002(3)
C3 0.046(4) 0.033(3) 0.082(6) 0.007(3) 0.005(4) -0.003(3)
C4 0.020(3) 0.055(4) 0.040(3) 0.021(3) 0.004(2) 0.005(3)
C5 0.024(2) 0.035(3) 0.016(2) 0.001(2) 0.005(2) 0.010(2)
C6 0.064(4) 0.032(3) 0.029(3) -0.002(3) -0.022(3) 0.003(3)
C7 0.049(4) 0.041(3) 0.028(3) -0.002(2) -0.003(3) 0.021(3)
C8 0.040(3) 0.031(3) 0.017(2) 0.002(2) -0.009(2) 0.010(2)
C9 0.027(3) 0.039(3) 0.022(3) 0.001(2) -0.005(2) -0.007(2)
C10 0.019(3) 0.067(4) 0.021(3) -0.003(3) 0.004(2) -0.007(3)
C11 0.020(3) 0.095(6) 0.031(3) 0.004(3) 0.003(2) -0.005(3)
C12 0.034(3) 0.123(7) 0.021(3) -0.006(4) 0.008(3) 0.006(4)
C13 0.033(3) 0.075(5) 0.044(4) -0.014(3) -0.002(3) 0.019(3)
C14 0.024(3) 0.065(4) 0.020(3) -0.006(3) -0.001(2) 0.007(3)
C15 0.036(3) 0.042(3) 0.026(3) -0.012(2) 0.003(2) 0.000(3)
C16 0.023(3) 0.050(4) 0.018(2) -0.007(2) -0.002(2) -0.003(2)
C17 0.026(3) 0.054(4) 0.040(3) -0.001(3) 0.008(2) 0.000(3)
C18 0.031(3) 0.062(4) 0.045(4) 0.007(3) 0.008(3) -0.004(3)
C19 0.027(3) 0.064(4) 0.032(3) 0.001(3) 0.007(2) 0.000(3)
C20 0.026(3) 0.049(3) 0.012(2) -0.005(2) 0.0022(19) -0.002(2)
C21 0.032(3) 0.039(3) 0.027(3) -0.005(2) 0.003(2) -0.001(2)
C22 0.060(4) 0.077(5) 0.026(3) 0.010(4) -0.008(3) 0.006(4)
C23 0.043(4) 0.055(4) 0.023(3) 0.002(3) -0.003(2) -0.021(3)
C24 0.037(3) 0.056(4) 0.017(3) 0.000(2) 0.000(2) -0.012(3)
C25 0.029(3) 0.048(4) 0.027(3) -0.001(3) -0.001(2) -0.019(3)
C26 0.052(4) 0.072(5) 0.022(3) -0.022(3) 0.006(3) -0.024(4)
C27 0.066(6) 0.136(10) 0.067(6) -0.067(7) 0.027(5) -0.026(6)
C28 0.080(7) 0.131(12) 0.111(10) -0.056(9) 0.000(7) 0.021(7)
C29 0.082(6) 0.065(5) 0.044(4) -0.011(4) -0.003(4) -0.008(4)
C30 0.057(4) 0.048(4) 0.030(3) -0.010(3) 0.004(3) -0.012(3)
C31 0.062(4) 0.044(4) 0.028(3) 0.007(3) -0.008(3) -0.025(3)
C32 0.038(3) 0.076(5) 0.031(3) 0.000(3) -0.004(3) -0.019(3)
C33 0.041(4) 0.119(8) 0.057(5) 0.022(5) 0.008(4) -0.021(5)
C34 0.043(5) 0.131(10) 0.093(7) 0.012(7) 0.009(5) -0.001(5)
C35 0.047(4) 0.115(8) 0.031(3) -0.009(4) 0.011(3) 0.000(4)
C36 0.036(3) 0.072(5) 0.020(3) -0.008(3) 0.001(2) -0.015(3)
C37 0.042(3) 0.040(3) 0.026(3) -0.005(2) -0.005(2) -0.008(3)
C38 0.045(3) 0.032(3) 0.017(2) 0.001(2) -0.002(2) -0.010(2)
C39 0.033(3) 0.066(4) 0.028(3) -0.008(3) -0.002(2) -0.028(3)
C40 0.018(2) 0.037(3) 0.023(3) -0.001(2) -0.0031(19) -0.005(2)
C41 0.024(3) 0.036(3) 0.016(2) -0.002(2) -0.0064(19) -0.005(2)
C42 0.029(3) 0.037(3) 0.033(3) -0.002(2) -0.007(2) -0.002(2)
C43 0.047(4) 0.041(4) 0.047(4) -0.016(3) -0.015(3) -0.001(3)
C44 0.034(3) 0.040(4) 0.076(5) 0.002(3) -0.008(3) -0.010(3)
C45 0.024(3) 0.039(3) 0.029(3) 0.005(2) -0.011(2) -0.007(2)
C46 0.020(3) 0.048(3) 0.025(3) -0.001(2) -0.007(2) -0.002(2)
C47 0.026(3) 0.072(5) 0.033(3) 0.001(3) -0.001(2) 0.015(3)
C48 0.048(4) 0.054(7) 0.048(3) -0.008(4) 0.001(3) 0.032(4)
C49 0.035(5) 0.095(9) 0.042(5) 0.007(5) 0.012(4) 0.030(5)
C50 0.048(4) 0.054(7) 0.048(3) -0.008(4) 0.001(3) 0.032(4)
C48A 0.048(4) 0.054(7) 0.048(3) -0.008(4) 0.001(3) 0.032(4)
C49A 0.035(5) 0.095(9) 0.042(5) 0.007(5) 0.012(4) 0.030(5)
C50A 0.048(4) 0.054(7) 0.048(3) -0.008(4) 0.001(3) 0.032(4)
C51 0.039(3) 0.057(4) 0.041(3) -0.014(3) -0.010(3) 0.028(3)
C52 0.043(3) 0.033(3) 0.028(3) -0.010(2) -0.017(2) 0.017(3)
C53 0.051(4) 0.036(3) 0.045(4) 0.006(3) -0.016(3) 0.002(3)
C54 0.029(3) 0.041(3) 0.030(3) -0.003(2) -0.009(2) 0.003(2)
C55 0.037(3) 0.021(2) 0.028(3) -0.004(2) -0.009(2) 0.005(2)
C56 0.025(3) 0.035(3) 0.029(3) -0.009(2) -0.005(2) 0.009(2)
C57 0.021(3) 0.039(3) 0.034(3) -0.009(2) -0.002(2) 0.004(2)
C58 0.028(3) 0.028(3) 0.022(2) -0.001(2) 0.004(2) -0.004(2)
C59 0.030(3) 0.030(3) 0.029(3) -0.001(2) -0.010(2) 0.003(2)
C60 0.033(3) 0.029(3) 0.034(3) 0.006(2) -0.001(2) 0.002(2)
C61 0.037(3) 0.028(3) 0.026(3) 0.008(2) 0.004(2) 0.006(2)
C62 0.032(3) 0.036(3) 0.022(3) -0.013(2) 0.000(2) -0.006(2)
C63 0.027(3) 0.037(3) 0.023(3) -0.003(2) -0.002(2) -0.005(2)
C64 0.049(5) 0.101(8) 0.070(6) 0.024(5) 0.012(4) 0.007(5)
Cl1 0.0501(11) 0.117(2) 0.0627(13) 0.0115(13) -0.0020(9) 0.0179(12)
Cl2 0.0431(11) 0.234(4) 0.0674(15) 0.031(2) 0.0026(10) 0.0223(18)
Cl3 0.140(3) 0.115(3) 0.110(3) -0.004(2) -0.025(2) -0.002(2)
C65 0.098(18) 0.070(14) 0.17(3) 0.071(17) -0.057(18) -0.053(13)
Cl4 0.0635(16) 0.0447(14) 0.132(3) -0.0048(15) 0.0014(17) 0.0007(11)
Cl5 0.0635(16) 0.0447(14) 0.132(3) -0.0048(15) 0.0014(17) 0.0007(11)
Cl6 0.0635(16) 0.0447(14) 0.132(3) -0.0048(15) 0.0014(17) 0.0007(11)
C66 0.088(9) 0.062(7) 0.068(7) 0.021(6) 0.046(7) 0.035(6)
Cl7 0.134(2) 0.0968(17) 0.1018(18) -0.0070(14) 0.0397(16) 0.0007(15)
Cl8 0.134(2) 0.0968(17) 0.1018(18) -0.0070(14) 0.0397(16) 0.0007(15)
Cl9 0.134(2) 0.0968(17) 0.1018(18) -0.0070(14) 0.0397(16) 0.0007(15)

loop_
_atom_type_symbol
_atom_type_description
_atom_type_scat_dispersion_real
_atom_type_scat_dispersion_imag
_atom_type_scat_source
C C 0.0033 0.0016 'International Tables Vol C Tables 4.2.6.8 and 6.1.1.4'
H H 0.0000 0.0000 'International Tables Vol C Tables 4.2.6.8 and 6.1.1.4'
N N 0.0061 0.0033 'International Tables Vol C Tables 4.2.6.8 and 6.1.1.4'
O O 0.0106 0.0060 'International Tables Vol C Tables 4.2.6.8 and 6.1.1.4'
Cl Cl 0.1484 0.1585 'International Tables Vol C Tables 4.2.6.8 and 6.1.1.4'
Br Br -0.2901 2.4595 'International Tables Vol C Tables 4.2.6.8 and 6.1.1.4'

loop_
_geom_angle_atom_site_label_1
_geom_angle_atom_site_label_2
_geom_angle_atom_site_label_3
_geom_angle
C5 O1 C4 120.5(4)
C56 O13 C57 117.4(4)
C5 N1 C8 121.4(5)
C5 N1 H1 119.3
C8 N1 H1 119.3
C9 N2 C10 123.6(5)
C9 N2 H2 118.2
C10 N2 H2 118.2
C15 N3 C16 124.1(5)
C15 N3 H3 117.9
C16 N3 H3 117.9
C21 N4 C24 122.9(5)
C21 N4 H4 118.5
C24 N4 H4 118.5
C25 N5 C26 124.5(6)
C25 N5 H5 117.7
C26 N5 H5 117.7
C31 N6 C32 124.8(5)
C31 N6 H6 117.6
C32 N6 H6 117.6
C37 N7 C38 120.5(5)
C37 N7 H7 119.7
C38 N7 H7 119.7
C40 N8 C41 123.6(4)
C40 N8 H8 118.2
C41 N8 H8 118.2
C46 N9 C47 123.7(5)
C46 N9 H9 118.1
C47 N9 H9 118.1
C52 N10 C55 121.0(5)
C52 N10 H10 119.5
C55 N10 H10 119.5
C4 C1 H1A 109.5
C4 C1 H1B 109.5
H1A C1 H1B 109.5
C4 C1 H1C 109.5
H1A C1 H1C 109.5
H1B C1 H1C 109.5
C4 C2 H2A 109.5
C4 C2 H2B 109.5
H2A C2 H2B 109.5
C4 C2 H2C 109.5
H2A C2 H2C 109.5
H2B C2 H2C 109.5
C4 C3 H3A 109.5
C4 C3 H3B 109.5
H3A C3 H3B 109.5
C4 C3 H3C 109.5
H3A C3 H3C 109.5
H3B C3 H3C 109.5
O1 C4 C3 110.3(5)
O1 C4 C1 101.9(5)
C3 C4 C1 111.6(6)
O1 C4 C2 110.5(5)
C3 C4 C2 111.8(6)
C1 C4 C2 110.3(5)
O2 C5 N1 124.2(5)
O2 C5 O1 124.1(5)
N1 C5 O1 111.7(5)
C8 C6 H6A 109.5
C8 C6 H6B 109.5
H6A C6 H6B 109.5
C8 C6 H6C 109.5
H6A C6 H6C 109.5
H6B C6 H6C 109.5
C8 C7 H7A 109.5
C8 C7 H7B 109.5
H7A C7 H7B 109.5
C8 C7 H7C 109.5
H7A C7 H7C 109.5
H7B C7 H7C 109.5
N1 C8 C7 110.1(5)
N1 C8 C6 108.5(4)
C7 C8 C6 110.8(5)
N1 C8 C9 109.2(4)
C7 C8 C9 110.0(5)
C6 C8 C9 108.2(5)
O3 C9 N2 123.9(5)
O3 C9 C8 119.6(5)
N2 C9 C8 116.3(5)
N2 C10 C14 114.6(5)
N2 C10 C11 113.9(5)
C14 C10 C11 104.9(6)
N2 C10 H10A 107.7
C14 C10 H10A 107.7
C11 C10 H10A 107.7
C12 C11 C10 102.3(5)
C12 C11 H11A 111.3
C10 C11 H11A 111.3
C12 C11 H11B 111.3
C10 C11 H11B 111.3
H11A C11 H11B 109.2
C11 C12 C13 104.6(5)
C11 C12 H12A 110.8
C13 C12 H12A 110.8
C11 C12 H12B 110.8
C13 C12 H12B 110.8
H12A C12 H12B 108.9
C12 C13 C14 105.4(7)
C12 C13 H13A 110.7
C14 C13 H13A 110.7
C12 C13 H13B 110.7
C14 C13 H13B 110.7
H13A C13 H13B 108.8
C15 C14 C13 113.0(5)
C15 C14 C10 110.6(5)
C13 C14 C10 106.4(5)
C15 C14 H14 108.9
C13 C14 H14 108.9
C10 C14 H14 108.9
O4 C15 N3 122.4(6)
O4 C15 C14 121.3(5)
N3 C15 C14 116.0(5)
N3 C16 C17 112.9(5)
N3 C16 C20 113.1(5)
C17 C16 C20 103.7(5)
N3 C16 H16 109.0
C17 C16 H16 109.0
C20 C16 H16 109.0
C16 C17 C18 102.7(5)
C16 C17 H17A 111.2
C18 C17 H17A 111.2
C16 C17 H17B 111.2
C18 C17 H17B 111.2
H17A C17 H17B 109.1
C17 C18 C19 103.7(5)
C17 C18 H18A 111.0
C19 C18 H18A 111.0
C17 C18 H18B 111.0
C19 C18 H18B 111.0
H18A C18 H18B 109.0
C18 C19 C20 106.2(5)
C18 C19 H19A 110.5
C20 C19 H19A 110.5
C18 C19 H19B 110.5
C20 C19 H19B 110.5
H19A C19 H19B 108.7
C21 C20 C16 112.4(4)
C21 C20 C19 112.7(5)
C16 C20 C19 104.7(5)
C21 C20 H20 109.0
C16 C20 H20 109.0
C19 C20 H20 109.0
O5 C21 N4 124.0(5)
O5 C21 C20 120.7(5)
N4 C21 C20 115.0(5)
C24 C22 H22A 109.5
C24 C22 H22B 109.5
H22A C22 H22B 109.5
C24 C22 H22C 109.5
H22A C22 H22C 109.5
H22B C22 H22C 109.5
C24 C23 H23A 109.5
C24 C23 H23B 109.5
H23A C23 H23B 109.5
C24 C23 H23C 109.5
H23A C23 H23C 109.5
H23B C23 H23C 109.5
N4 C24 C22 109.2(5)
N4 C24 C25 112.0(5)
C22 C24 C25 110.8(5)
N4 C24 C23 106.6(5)
C22 C24 C23 112.0(6)
C25 C24 C23 106.3(5)
O6 C25 N5 123.2(6)
O6 C25 C24 119.5(6)
N5 C25 C24 117.1(5)
N5 C26 C27 114.2(6)
N5 C26 C30 110.7(5)
C27 C26 C30 104.5(7)
N5 C26 H26 109.1
C27 C26 H26 109.1
C30 C26 H26 109.1
C28 C27 C26 110.1(8)
C28 C27 H27A 109.6
C26 C27 H27A 109.6
C28 C27 H27B 109.6
C26 C27 H27B 109.6
H27A C27 H27B 108.2
C27 C28 C29 104.9(10)
C27 C28 H28A 110.8
C29 C28 H28A 110.8
C27 C28 H28B 110.8
C29 C28 H28B 110.8
H28A C28 H28B 108.8
C30 C29 C28 105.1(7)
C30 C29 H29A 110.7
C28 C29 H29A 110.7
C30 C29 H29B 110.7
C28 C29 H29B 110.7
H29A C29 H29B 108.8
C31 C30 C29 115.2(6)
C31 C30 C26 111.3(6)
C29 C30 C26 103.6(6)
C31 C30 H30 108.9
C29 C30 H30 108.9
C26 C30 H30 108.9
O7 C31 N6 122.9(7)
O7 C31 C30 121.7(7)
N6 C31 C30 115.4(6)
N6 C32 C36 112.0(5)
N6 C32 C33 113.7(6)
C36 C32 C33 104.0(7)
N6 C32 H32 109.0
C36 C32 H32 109.0
C33 C32 H32 109.0
C32 C33 C34 101.7(7)
C32 C33 H33A 111.4
C34 C33 H33A 111.4
C32 C33 H33B 111.4
C34 C33 H33B 111.4
H33A C33 H33B 109.3
C35 C34 C33 100.7(7)
C35 C34 H34A 111.6
C33 C34 H34A 111.6
C35 C34 H34B 111.6
C33 C34 H34B 111.6
H34A C34 H34B 109.4
C36 C35 C34 107.7(8)
C36 C35 H35A 110.2
C34 C35 H35A 110.2
C36 C35 H35B 110.2
C34 C35 H35B 110.2
H35A C35 H35B 108.5
C37 C36 C35 114.2(6)
C37 C36 C32 108.4(5)
C35 C36 C32 105.7(6)
C37 C36 H36 109.5
C35 C36 H36 109.5
C32 C36 H36 109.5
O8 C37 N7 121.9(5)
O8 C37 C36 122.6(6)
N7 C37 C36 115.4(5)
N7 C38 C40 114.0(5)
N7 C38 C39 108.5(5)
C40 C38 C39 108.3(5)
N7 C38 H38 108.6
C40 C38 H38 108.6
C39 C38 H38 108.6
C38 C39 H39A 109.5
C38 C39 H39B 109.5
H39A C39 H39B 109.5
C38 C39 H39C 109.5
H39A C39 H39C 109.5
H39B C39 H39C 109.5
O9 C40 N8 124.0(5)
O9 C40 C38 118.9(5)
N8 C40 C38 116.9(4)
N8 C41 C42 112.6(4)
N8 C41 C45 112.3(4)
C42 C41 C45 103.4(5)
N8 C41 H41 109.5
C42 C41 H41 109.5
C45 C41 H41 109.5
C41 C42 C43 103.4(5)
C41 C42 H42A 111.1
C43 C42 H42A 111.1
C41 C42 H42B 111.1
C43 C42 H42B 111.1
H42A C42 H42B 109.0
C44 C43 C42 104.7(5)
C44 C43 H43A 110.8
C42 C43 H43A 110.8
C44 C43 H43B 110.8
C42 C43 H43B 110.8
H43A C43 H43B 108.9
C43 C44 C45 107.8(5)
C43 C44 H44A 110.1
C45 C44 H44A 110.1
C43 C44 H44B 110.1
C45 C44 H44B 110.1
H44A C44 H44B 108.5
C46 C45 C41 114.2(5)
C46 C45 C44 113.8(5)
C41 C45 C44 103.9(5)
C46 C45 H45 108.2
C41 C45 H45 108.2
C44 C45 H45 108.2
O10 C46 N9 124.2(6)
O10 C46 C45 120.6(6)
N9 C46 C45 115.2(5)
N9 C47 C51 113.6(5)
N9 C47 C48 118.2(7)
C51 C47 C48 98.2(7)
N9 C47 C48A 104.7(9)
C51 C47 C48A 117.2(9)
C48 C47 C48A 19.2(7)
N9 C47 H47 108.7
C51 C47 H47 108.7
C48 C47 H47 108.7
C48A C47 H47 103.2
N9 C47 H47A 106.9
C51 C47 H47A 106.9
C48 C47 H47A 112.4
C48A C47 H47A 106.9
H47 C47 H47A 3.8
C49 C48 C47 104.3(8)
C49 C48 H48A 110.9
C47 C48 H48A 110.9
C49 C48 H48B 110.9
C47 C48 H48B 110.9
H48A C48 H48B 108.9
C50 C49 C48 106.0(9)
C50 C49 H49A 110.5
C48 C49 H49A 110.5
C50 C49 H49B 110.5
C48 C49 H49B 110.5
H49A C49 H49B 108.7
C49 C50 C51 98.6(7)
C49 C50 H50A 112.1
C51 C50 H50A 112.1
C49 C50 H50B 112.1
C51 C50 H50B 112.1
H50A C50 H50B 109.7
C49A C48A C47 97.7(10)
C49A C48A H48C 112.2
C47 C48A H48C 112.2
C49A C48A H48D 112.2
C47 C48A H48D 112.2
H48C C48A H48D 109.8
C48A C49A C50A 105.5(13)
C48A C49A H49C 110.6
C50A C49A H49C 110.6
C48A C49A H49D 110.6
C50A C49A H49D 110.6
H49C C49A H49D 108.8
C49A C50A C51 106.3(11)
C49A C50A H50C 110.5
C51 C50A H50C 110.5
C49A C50A H50D 110.5
C51 C50A H50D 110.5
H50C C50A H50D 108.7
C52 C51 C47 110.9(5)
C52 C51 C50 109.2(7)
C47 C51 C50 114.4(7)
C52 C51 C50A 116.1(9)
C47 C51 C50A 93.8(10)
C50 C51 C50A 21.0(10)
C52 C51 H51 107.3
C47 C51 H51 107.3
C50 C51 H51 107.3
C50A C51 H51 120.1
C52 C51 H51A 111.6
C47 C51 H51A 111.6
C50 C51 H51A 98.6
C50A C51 H51A 111.6
H51 C51 H51A 8.8
O11 C52 N10 120.3(6)
O11 C52 C51 121.8(6)
N10 C52 C51 117.7(5)
C55 C53 H53A 109.5
C55 C53 H53B 109.5
H53A C53 H53B 109.5
C55 C53 H53C 109.5
H53A C53 H53C 109.5
H53B C53 H53C 109.5
C55 C54 H54A 109.5
C55 C54 H54B 109.5
H54A C54 H54B 109.5
C55 C54 H54C 109.5
H54A C54 H54C 109.5
H54B C54 H54C 109.5
N10 C55 C56 109.2(5)
N10 C55 C53 111.7(5)
C56 C55 C53 110.5(5)
N10 C55 C54 108.1(4)
C56 C55 C54 107.1(4)
C53 C55 C54 110.1(5)
O12 C56 O13 123.7(5)
O12 C56 C55 125.9(6)
O13 C56 C55 110.2(4)
O13 C57 C58 110.4(4)
O13 C57 H57A 109.6
C58 C57 H57A 109.6
O13 C57 H57B 109.6
C58 C57 H57B 109.6
H57A C57 H57B 108.1
C59 C58 C63 118.6(5)
C59 C58 C57 120.8(5)
C63 C58 C57 120.5(5)
C58 C59 C60 121.3(5)
C58 C59 H59 119.3
C60 C59 H59 119.3
C61 C60 C59 118.2(5)
C61 C60 H60 120.9
C59 C60 H60 120.9
C60 C61 C62 122.3(5)
C60 C61 Br1 119.0(4)
C62 C61 Br1 118.7(4)
C63 C62 C61 118.6(5)
C63 C62 H62 120.7
C61 C62 H62 120.7
C62 C63 C58 121.0(5)
C62 C63 H63 119.5
C58 C63 H63 119.5
Cl1 C64 Cl3 112.6(4)
Cl1 C64 Cl2 111.1(4)
Cl3 C64 Cl2 110.8(5)
Cl1 C64 H64 107.4
Cl3 C64 H64 107.4
Cl2 C64 H64 107.4
Cl4 C65 Cl6 113.3(5)
Cl4 C65 Cl5 111.9(5)
Cl6 C65 Cl5 110.4(5)
Cl4 C65 H65 106.9
Cl6 C65 H65 106.9
Cl5 C65 H65 106.9
Cl7 C66 Cl9 112.1(5)
Cl7 C66 Cl8 110.6(4)
Cl9 C66 Cl8 109.9(5)
Cl7 C66 H66 108.1
Cl9 C66 H66 108.1
Cl8 C66 H66 108.1

loop_
_geom_bond_atom_site_label_1
_geom_bond_atom_site_label_2
_geom_bond_distance
_geom_bond_publ_flag
Br1 C61 1.901(6) yes
O1 C5 1.335(6) ?
O1 C4 1.482(8) ?
O2 C5 1.229(7) ?
O3 C9 1.238(7) ?
O4 C15 1.251(7) ?
O5 C21 1.231(7) ?
O6 C25 1.247(7) ?
O7 C31 1.227(8) ?
O8 C37 1.233(7) ?
O9 C40 1.239(6) ?
O10 C46 1.229(7) ?
O11 C52 1.232(7) ?
O12 C56 1.202(7) ?
O13 C56 1.353(8) ?
O13 C57 1.448(7) ?
N1 C5 1.329(8) ?
N1 C8 1.486(7) ?
N1 H1 0.8800 ?
N2 C9 1.337(8) ?
N2 C10 1.436(7) ?
N2 H2 0.8800 ?
N3 C15 1.334(8) ?
N3 C16 1.457(7) ?
N3 H3 0.8800 ?
N4 C21 1.330(8) ?
N4 C24 1.487(7) ?
N4 H4 0.8800 ?
N5 C25 1.331(9) ?
N5 C26 1.467(8) ?
N5 H5 0.8800 ?
N6 C31 1.365(10) ?
N6 C32 1.439(10) ?
N6 H6 0.8800 ?
N7 C37 1.348(8) ?
N7 C38 1.459(7) ?
N7 H7 0.8800 ?
N8 C40 1.334(7) ?
N8 C41 1.458(7) ?
N8 H8 0.8800 ?
N9 C46 1.301(8) ?
N9 C47 1.455(8) ?
N9 H9 0.8800 ?
N10 C52 1.351(8) ?
N10 C55 1.440(7) ?
N10 H10 0.8800 ?
C1 C4 1.528(9) ?
C1 H1A 0.9800 ?
C1 H1B 0.9800 ?
C1 H1C 0.9800 ?
C2 C4 1.537(8) ?
C2 H2A 0.9800 ?
C2 H2B 0.9800 ?
C2 H2C 0.9800 ?
C3 C4 1.502(11) ?
C3 H3A 0.9800 ?
C3 H3B 0.9800 ?
C3 H3C 0.9800 ?
C6 C8 1.524(9) ?
C6 H6A 0.9800 ?
C6 H6B 0.9800 ?
C6 H6C 0.9800 ?
C7 C8 1.520(9) ?
C7 H7A 0.9800 ?
C7 H7B 0.9800 ?
C7 H7C 0.9800 ?
C8 C9 1.542(7) ?
C10 C14 1.545(10) ?
C10 C11 1.550(8) ?
C10 H10A 1.0000 ?
C11 C12 1.523(12) ?
C11 H11A 0.9900 ?
C11 H11B 0.9900 ?
C12 C13 1.527(12) ?
C12 H12A 0.9900 ?
C12 H12B 0.9900 ?
C13 C14 1.540(8) ?
C13 H13A 0.9900 ?
C13 H13B 0.9900 ?
C14 C15 1.505(8) ?
C14 H14 1.0000 ?
C16 C17 1.514(8) ?
C16 C20 1.550(9) ?
C16 H16 1.0000 ?
C17 C18 1.532(9) ?
C17 H17A 0.9900 ?
C17 H17B 0.9900 ?
C18 C19 1.546(10) ?
C18 H18A 0.9900 ?
C18 H18B 0.9900 ?
C19 C20 1.551(8) ?
C19 H19A 0.9900 ?
C19 H19B 0.9900 ?
C20 C21 1.535(8) ?
C20 H20 1.0000 ?
C22 C24 1.507(11) ?
C22 H22A 0.9800 ?
C22 H22B 0.9800 ?
C22 H22C 0.9800 ?
C23 C24 1.540(8) ?
C23 H23A 0.9800 ?
C23 H23B 0.9800 ?
C23 H23C 0.9800 ?
C24 C25 1.523(9) ?
C26 C27 1.542(14) ?
C26 C30 1.580(10) ?
C26 H26 1.0000 ?
C27 C28 1.48(2) ?
C27 H27A 0.9900 ?
C27 H27B 0.9900 ?
C28 C29 1.558(15) ?
C28 H28A 0.9900 ?
C28 H28B 0.9900 ?
C29 C30 1.529(12) ?
C29 H29A 0.9900 ?
C29 H29B 0.9900 ?
C30 C31 1.499(11) ?
C30 H30 1.0000 ?
C32 C36 1.546(11) ?
C32 C33 1.546(11) ?
C32 H32 1.0000 ?
C33 C34 1.566(16) ?
C33 H33A 0.9900 ?
C33 H33B 0.9900 ?
C34 C35 1.560(15) ?
C34 H34A 0.9900 ?
C34 H34B 0.9900 ?
C35 C36 1.520(11) ?
C35 H35A 0.9900 ?
C35 H35B 0.9900 ?
C36 C37 1.517(8) ?
C36 H36 1.0000 ?
C38 C40 1.524(7) ?
C38 C39 1.533(9) ?
C38 H38 1.0000 ?
C39 H39A 0.9800 ?
C39 H39B 0.9800 ?
C39 H39C 0.9800 ?
C41 C42 1.523(8) ?
C41 C45 1.546(7) ?
C41 H41 1.0000 ?
C42 C43 1.540(8) ?
C42 H42A 0.9900 ?
C42 H42B 0.9900 ?
C43 C44 1.510(10) ?
C43 H43A 0.9900 ?
C43 H43B 0.9900 ?
C44 C45 1.555(9) ?
C44 H44A 0.9900 ?
C44 H44B 0.9900 ?
C45 C46 1.533(8) ?
C45 H45 1.0000 ?
C47 C51 1.527(11) ?
C47 C48 1.557(7) ?
C47 C48A 1.558(7) ?
C47 H47 1.0000 ?
C47 H47A 1.0000 ?
C48 C49 1.521(10) ?
C48 H48A 0.9900 ?
C48 H48B 0.9900 ?
C49 C50 1.521(10) ?
C49 H49A 0.9900 ?
C49 H49B 0.9900 ?
C50 C51 1.557(7) ?
C50 H50A 0.9900 ?
C50 H50B 0.9900 ?
C48A C49A 1.521(10) ?
C48A H48C 0.9900 ?
C48A H48D 0.9900 ?
C49A C50A 1.521(10) ?
C49A H49C 0.9900 ?
C49A H49D 0.9900 ?
C50A C51 1.558(7) ?
C50A H50C 0.9900 ?
C50A H50D 0.9900 ?
C51 C52 1.516(9) ?
C51 H51 1.0000 ?
C51 H51A 1.0000 ?
C53 C55 1.527(8) ?
C53 H53A 0.9800 ?
C53 H53B 0.9800 ?
C53 H53C 0.9800 ?
C54 C55 1.535(8) ?
C54 H54A 0.9800 ?
C54 H54B 0.9800 ?
C54 H54C 0.9800 ?
C55 C56 1.519(8) ?
C57 C58 1.493(8) ?
C57 H57A 0.9900 ?
C57 H57B 0.9900 ?
C58 C59 1.382(8) ?
C58 C63 1.405(7) ?
C59 C60 1.403(8) ?
C59 H59 0.9500 ?
C60 C61 1.375(8) ?
C60 H60 0.9500 ?
C61 C62 1.390(8) ?
C62 C63 1.380(8) ?
C62 H62 0.9500 ?
C63 H63 0.9500 ?
C64 Cl1 1.725(8) ?
C64 Cl3 1.745(8) ?
C64 Cl2 1.761(7) ?
C64 H64 1.0000 ?
C65 Cl4 1.721(9) ?
C65 Cl6 1.744(8) ?
C65 Cl5 1.757(8) ?
C65 H65 1.0000 ?
C66 Cl7 1.723(8) ?
C66 Cl9 1.744(8) ?
C66 Cl8 1.760(7) ?
C66 H66 1.0000 ?

loop_
_geom_hbond_atom_site_label_D
_geom_hbond_atom_site_label_H
_geom_hbond_atom_site_label_A
_geom_hbond_distance_DH
_geom_hbond_distance_HA
_geom_hbond_distance_DA
_geom_hbond_angle_DHA
_geom_hbond_site_symmetry_A
N1 H1 O11 0.88 2.05 2.906(6) 164.8 1_656
N2 H2 O12 0.88 2.19 3.036(6) 160.3 1_656
N3 H3 O2 0.88 2.06 2.908(6) 162.9 .
N4 H4 O3 0.88 2.00 2.843(6) 158.8 .
N5 H5 O4 0.88 1.99 2.800(7) 152.9 .
N6 H6 O5 0.88 2.05 2.851(7) 151.7 .
N7 H7 O6 0.88 2.00 2.812(6) 152.5 .
N8 H8 O7 0.88 2.02 2.856(6) 159.3 .
N9 H9 O8 0.88 2.17 2.950(7) 146.9 .
N10 H10 O9 0.88 2.10 2.930(6) 156.1 .

loop_
_geom_torsion_atom_site_label_1
_geom_torsion_atom_site_label_2
_geom_torsion_atom_site_label_3
_geom_torsion_atom_site_label_4
_geom_torsion
C5 O1 C4 C3 65.8(6)
C5 O1 C4 C1 -175.6(5)
C5 O1 C4 C2 -58.4(7)
C8 N1 C5 O2 12.6(8)
C8 N1 C5 O1 -167.9(4)
C4 O1 C5 O2 -3.1(7)
C4 O1 C5 N1 177.4(5)
C5 N1 C8 C7 59.8(6)
C5 N1 C8 C6 -178.7(5)
C5 N1 C8 C9 -61.0(7)
C10 N2 C9 O3 -11.3(9)
C10 N2 C9 C8 173.8(5)
N1 C8 C9 O3 143.8(5)
C7 C8 C9 O3 23.0(7)
C6 C8 C9 O3 -98.2(6)
N1 C8 C9 N2 -41.1(7)
C7 C8 C9 N2 -162.0(5)
C6 C8 C9 N2 76.8(6)
C9 N2 C10 C14 -97.7(7)
C9 N2 C10 C11 141.5(6)
N2 C10 C11 C12 160.8(6)
C14 C10 C11 C12 34.7(7)
C10 C11 C12 C13 -40.8(7)
C11 C12 C13 C14 31.3(7)
C12 C13 C14 C15 112.4(6)
C12 C13 C14 C10 -9.2(6)
N2 C10 C14 C15 95.4(6)
C11 C10 C14 C15 -138.9(5)
N2 C10 C14 C13 -141.5(5)
C11 C10 C14 C13 -15.9(6)
C16 N3 C15 O4 1.5(10)
C16 N3 C15 C14 175.2(6)
C13 C14 C15 O4 -30.3(9)
C10 C14 C15 O4 88.8(7)
C13 C14 C15 N3 155.9(6)
C10 C14 C15 N3 -84.9(7)
C15 N3 C16 C17 144.2(6)
C15 N3 C16 C20 -98.5(7)
N3 C16 C17 C18 165.8(5)
C20 C16 C17 C18 43.1(6)
C16 C17 C18 C19 -40.3(7)
C17 C18 C19 C20 22.0(7)
N3 C16 C20 C21 85.8(6)
C17 C16 C20 C21 -151.6(5)
N3 C16 C20 C19 -151.6(5)
C17 C16 C20 C19 -29.0(6)
C18 C19 C20 C21 126.5(6)
C18 C19 C20 C16 4.0(6)
C24 N4 C21 O5 12.1(9)
C24 N4 C21 C20 -174.2(5)
C16 C20 C21 O5 83.1(7)
C19 C20 C21 O5 -34.9(8)
C16 C20 C21 N4 -90.8(6)
C19 C20 C21 N4 151.2(5)
C21 N4 C24 C22 63.7(8)
C21 N4 C24 C25 -59.4(8)
C21 N4 C24 C23 -175.2(6)
C26 N5 C25 O6 -3.9(9)
C26 N5 C25 C24 -178.5(5)
N4 C24 C25 O6 154.1(5)
C22 C24 C25 O6 31.9(8)
C23 C24 C25 O6 -89.9(7)
N4 C24 C25 N5 -31.1(7)
C22 C24 C25 N5 -153.2(6)
C23 C24 C25 N5 85.0(6)
C25 N5 C26 C27 130.6(8)
C25 N5 C26 C30 -111.8(7)
N5 C26 C27 C28 125.5(9)
C30 C26 C27 C28 4.4(10)
C26 C27 C28 C29 16.5(12)
C27 C28 C29 C30 -31.8(11)
C28 C29 C30 C31 155.8(9)
C28 C29 C30 C26 34.1(9)
N5 C26 C30 C31 88.5(7)
C27 C26 C30 C31 -148.2(6)
N5 C26 C30 C29 -147.2(6)
C27 C26 C30 C29 -23.8(7)
C32 N6 C31 O7 -5.8(10)
C32 N6 C31 C30 173.5(6)
C29 C30 C31 O7 -23.5(10)
C26 C30 C31 O7 94.0(7)
C29 C30 C31 N6 157.2(6)
C26 C30 C31 N6 -85.3(7)
C31 N6 C32 C36 -100.0(7)
C31 N6 C32 C33 142.5(7)
N6 C32 C33 C34 164.0(8)
C36 C32 C33 C34 41.9(9)
C32 C33 C34 C35 -43.3(10)
C33 C34 C35 C36 29.6(10)
C34 C35 C36 C37 114.8(8)
C34 C35 C36 C32 -4.2(8)
N6 C32 C36 C37 90.6(6)
C33 C32 C36 C37 -146.3(6)
N6 C32 C36 C35 -146.6(6)
C33 C32 C36 C35 -23.5(7)
C38 N7 C37 O8 6.3(9)
C38 N7 C37 C36 -176.3(6)
C35 C36 C37 O8 -30.4(10)
C32 C36 C37 O8 87.1(8)
C35 C36 C37 N7 152.3(6)
C32 C36 C37 N7 -90.3(6)
C37 N7 C38 C40 -55.3(8)
C37 N7 C38 C39 -176.0(5)
C41 N8 C40 O9 4.9(8)
C41 N8 C40 C38 -170.6(5)
N7 C38 C40 O9 146.2(5)
C39 C38 C40 O9 -92.9(6)
N7 C38 C40 N8 -38.0(7)
C39 C38 C40 N8 82.8(6)
C40 N8 C41 C42 123.5(5)
C40 N8 C41 C45 -120.3(5)
N8 C41 C42 C43 162.7(5)
C45 C41 C42 C43 41.3(6)
C41 C42 C43 C44 -35.0(7)
C42 C43 C44 C45 15.1(8)
N8 C41 C45 C46 82.3(6)
C42 C41 C45 C46 -156.1(5)
N8 C41 C45 C44 -153.2(5)
C42 C41 C45 C44 -31.6(6)
C43 C44 C45 C46 134.9(6)
C43 C44 C45 C41 10.1(7)
C47 N9 C46 O10 -1.1(10)
C47 N9 C46 C45 179.5(5)
C41 C45 C46 O10 120.4(6)
C44 C45 C46 O10 1.3(8)
C41 C45 C46 N9 -60.2(7)
C44 C45 C46 N9 -179.3(6)
C46 N9 C47 C51 -137.5(6)
C46 N9 C47 C48 108.2(10)
C46 N9 C47 C48A 93.4(11)
N9 C47 C48 C49 157.8(9)
C51 C47 C48 C49 35.4(11)
C48A C47 C48 C49 -154(5)
C47 C48 C49 C50 -45.6(14)
C48 C49 C50 C51 32.8(13)
N9 C47 C48A C49A 125.1(13)
C51 C47 C48A C49A -1.7(19)
C48 C47 C48A C49A -12(3)
C47 C48A C49A C50A 27(2)
C48A C49A C50A C51 -46(2)
N9 C47 C51 C52 94.7(6)
C48 C47 C51 C52 -139.6(7)
C48A C47 C51 C52 -143.0(12)
N9 C47 C51 C50 -141.3(8)
C48 C47 C51 C50 -15.6(9)
C48A C47 C51 C50 -19.0(15)
N9 C47 C51 C50A -145.6(10)
C48 C47 C51 C50A -19.8(13)
C48A C47 C51 C50A -23.2(14)
C49 C50 C51 C52 115.0(9)
C49 C50 C51 C47 -10.0(12)
C49 C50 C51 C50A 2(3)
C49A C50A C51 C52 155.1(13)
C49A C50A C51 C47 39.6(17)
C49A C50A C51 C50 -130(5)
C55 N10 C52 O11 -8.2(9)
C55 N10 C52 C51 166.9(5)
C47 C51 C52 O11 80.1(7)
C50 C51 C52 O11 -46.9(10)
C50A C51 C52 O11 -25.4(14)
C47 C51 C52 N10 -94.9(7)
C50 C51 C52 N10 138.1(7)
C50A C51 C52 N10 159.6(12)
C52 N10 C55 C56 -45.7(7)
C52 N10 C55 C53 76.8(7)
C52 N10 C55 C54 -161.9(5)
C57 O13 C56 O12 2.2(8)
C57 O13 C56 C55 -172.8(4)
N10 C55 C56 O12 144.0(5)
C53 C55 C56 O12 20.8(8)
C54 C55 C56 O12 -99.1(6)
N10 C55 C56 O13 -41.1(6)
C53 C55 C56 O13 -164.3(5)
C54 C55 C56 O13 75.7(6)
C56 O13 C57 C58 86.9(6)
O13 C57 C58 C59 33.9(7)
O13 C57 C58 C63 -147.6(5)
C63 C58 C59 C60 -1.9(8)
C57 C58 C59 C60 176.7(5)
C58 C59 C60 C61 0.9(8)
C59 C60 C61 C62 0.6(8)
C59 C60 C61 Br1 -176.5(4)
C60 C61 C62 C63 -1.1(9)
Br1 C61 C62 C63 176.0(4)
C61 C62 C63 C58 0.1(8)
C59 C58 C63 C62 1.4(8)
C57 C58 C63 C62 -177.2(5)
